data_7026088
loop_
_publ_author_name
'Linfoot, Charlotte L.'
'Richardson, Patricia'
'Hewat, Tracy E.'
'Moudam, Omar'
'Forde, Michael M.'
'Collins, Anna'
'White, Fraser'
'Robertson, Neil'

_publ_section_title
;
 Substituted [Cu(I)(POP)(bipyridyl)] and related complexes: synthesis,
 structure, properties and applications to dye-sensitised solar cells.
;
_journal_issue 38
_journal_name_full 'Dalton transactions (Cambridge, England : 2003)'
_journal_page_first 8945
_journal_page_last 8956
_journal_paper_doi 10.1039/c0dt00190b
_journal_volume 39
_journal_year 2010
_chemical_compound_source 'Tracy Hewat'
_chemical_formula_moiety '2[Cu (C12 H12 N2)2], 2BF4, CH2Cl2'
_chemical_formula_sum 'C24.5 H25 B Cl2 Cu F4 N4'
_chemical_formula_weight 596.73
_chemical_name_systematic
;
?
;
_space_group_IT_number 2
_symmetry_cell_setting triclinic
_symmetry_space_group_name_Hall '-P 1'
_symmetry_space_group_name_H-M 'P -1'
_atom_sites_solution_hydrogens geom
_atom_sites_solution_primary direct
_atom_sites_solution_secondary difmap
_audit_creation_method SHELXL-97
_cell_angle_alpha 83.9868(16)
_cell_angle_beta 74.9744(14)
_cell_angle_gamma 73.3850(14)
_cell_formula_units_Z 4
_cell_length_a 10.8528(3)
_cell_length_b 14.4072(4)
_cell_length_c 17.6085(5)
_cell_measurement_reflns_used 9477
_cell_measurement_temperature 150(2)
_cell_measurement_theta_max 24.87
_cell_measurement_theta_min 2.19
_cell_volume 2546.69(13)
_computing_molecular_graphics Shelxp
_computing_publication_material 'Platon, encifer'
_computing_structure_refinement 'SHELXL-97 (Sheldrick, 2008)'
_computing_structure_solution Sir92
_diffrn_ambient_temperature 150(2)
_diffrn_measured_fraction_theta_full 0.995
_diffrn_measured_fraction_theta_max 0.995
_diffrn_measurement_device_type 'Bruker Smart Apex CCD'
_diffrn_measurement_method 'Phi and Omega scans'
_diffrn_radiation_monochromator graphite
_diffrn_radiation_source 'fine-focus sealed tube'
_diffrn_radiation_type MoK\a
_diffrn_radiation_wavelength 0.71073
_diffrn_reflns_av_R_equivalents 0.0411
_diffrn_reflns_av_sigmaI/netI 0.0383
_diffrn_reflns_limit_h_max 12
_diffrn_reflns_limit_h_min -12
_diffrn_reflns_limit_k_max 17
_diffrn_reflns_limit_k_min -17
_diffrn_reflns_limit_l_max 20
_diffrn_reflns_limit_l_min -20
_diffrn_reflns_number 36169
_diffrn_reflns_theta_full 25.08
_diffrn_reflns_theta_max 25.08
_diffrn_reflns_theta_min 1.87
_exptl_absorpt_coefficient_mu 1.119
_exptl_absorpt_correction_T_max 0.7154
_exptl_absorpt_correction_T_min 0.6209
_exptl_absorpt_correction_type multi-scan
_exptl_absorpt_process_details 'SADABS 2008/1'
_exptl_crystal_colour cyan
_exptl_crystal_density_diffrn 1.556
_exptl_crystal_density_method 'not measured'
_exptl_crystal_description block
_exptl_crystal_F_000 1216
_exptl_crystal_recrystallization_method 'Slow evaporation of DCM/Et2O solution'
_exptl_crystal_size_max 0.50
_exptl_crystal_size_mid 0.40
_exptl_crystal_size_min 0.30
_refine_diff_density_max 0.676
_refine_diff_density_min -0.428
_refine_diff_density_rms 0.071
_refine_ls_extinction_method none
_refine_ls_goodness_of_fit_ref 1.039
_refine_ls_hydrogen_treatment constr
_refine_ls_matrix_type full
_refine_ls_number_parameters 666
_refine_ls_number_reflns 8998
_refine_ls_number_restraints 0
_refine_ls_restrained_S_all 1.039
_refine_ls_R_factor_all 0.0450
_refine_ls_R_factor_gt 0.0366
_refine_ls_shift/su_max 0.001
_refine_ls_shift/su_mean 0.000
_refine_ls_structure_factor_coef Fsqd
_refine_ls_weighting_details 'calc w=1/[\s^2^(Fo^2^)+(0.0510P)^2^+1.3566P] where P=(Fo^2^+2Fc^2^)/3'
_refine_ls_weighting_scheme calc
_refine_ls_wR_factor_gt 0.0933
_refine_ls_wR_factor_ref 0.0981
_reflns_number_gt 7635
_reflns_number_total 8998
_reflns_threshold_expression >2sigma(I)
_cod_data_source_file c0dt00190b.txt
_cod_data_source_block nr9001
_cod_original_cell_volume 2546.69(12)
_cod_original_formula_sum 'C24.50 H25 B Cl2 Cu F4 N4'
_cod_database_code 7026088

loop_
_symmetry_equiv_pos_as_xyz
'x, y, z'
'-x, -y, -z'

loop_
_atom_site_label
_atom_site_type_symbol
_atom_site_fract_x
_atom_site_fract_y
_atom_site_fract_z
_atom_site_U_iso_or_equiv
_atom_site_adp_type
_atom_site_occupancy
_atom_site_symmetry_multiplicity
_atom_site_calc_flag
_atom_site_refinement_flags
Cu1 Cu 0.31114(3) 0.57883(2) 0.886564(17) 0.02168(9) Uani 1 1 d .
N1A N 0.2633(2) 0.58198(14) 0.77483(12) 0.0201(4) Uani 1 1 d .
C1A C 0.1530(2) 0.63096(17) 0.75193(15) 0.0232(5) Uani 1 1 d .
H1A H 0.0797 0.6660 0.7900 0.028 Uiso 1 1 calc R
C2A C 0.1411(2) 0.63281(18) 0.67524(15) 0.0245(6) Uani 1 1 d .
H2A H 0.0608 0.6679 0.6617 0.029 Uiso 1 1 calc R
C3A C 0.2468(3) 0.58333(18) 0.61875(15) 0.0242(6) Uani 1 1 d .
C4A C 0.2424(3) 0.5840(2) 0.53449(16) 0.0353(7) Uani 1 1 d .
H4C H 0.3123 0.6110 0.5012 0.053 Uiso 1 1 calc R
H4B H 0.1559 0.6238 0.5278 0.053 Uiso 1 1 calc R
H4A H 0.2563 0.5176 0.5193 0.053 Uiso 1 1 calc R
C5A C 0.3613(2) 0.53227(18) 0.64251(14) 0.0234(5) Uani 1 1 d .
H5A H 0.4360 0.4970 0.6053 0.028 Uiso 1 1 calc R
C6A C 0.3663(2) 0.53285(16) 0.71978(14) 0.0193(5) Uani 1 1 d .
C7A C 0.4854(2) 0.48075(17) 0.74876(14) 0.0201(5) Uani 1 1 d .
N2A N 0.4799(2) 0.49434(14) 0.82423(12) 0.0216(4) Uani 1 1 d .
C12A C 0.5854(3) 0.44821(18) 0.85336(15) 0.0253(6) Uani 1 1 d .
H12A H 0.5813 0.4569 0.9068 0.030 Uiso 1 1 calc R
C11A C 0.6988(3) 0.38903(18) 0.80895(16) 0.0265(6) Uani 1 1 d .
H11A H 0.7714 0.3580 0.8316 0.032 Uiso 1 1 calc R
C9A C 0.7065(2) 0.37491(18) 0.73092(15) 0.0245(6) Uani 1 1 d .
C10A C 0.8283(3) 0.3142(2) 0.67801(17) 0.0334(6) Uani 1 1 d .
H10C H 0.8024 0.2754 0.6455 0.050 Uiso 1 1 calc R
H10B H 0.8843 0.2711 0.7100 0.050 Uiso 1 1 calc R
H10A H 0.8776 0.3564 0.6440 0.050 Uiso 1 1 calc R
C8A C 0.5959(2) 0.42139(18) 0.70197(15) 0.0243(6) Uani 1 1 d .
H8A H 0.5965 0.4121 0.6492 0.029 Uiso 1 1 calc R
N1B N 0.3751(2) 0.70382(14) 0.87549(12) 0.0226(5) Uani 1 1 d .
C1B C 0.4998(3) 0.71212(19) 0.85111(15) 0.0274(6) Uani 1 1 d .
H1B H 0.5709 0.6548 0.8425 0.033 Uiso 1 1 calc R
C2B C 0.5283(3) 0.80015(19) 0.83815(15) 0.0282(6) Uani 1 1 d .
H2B H 0.6176 0.8030 0.8199 0.034 Uiso 1 1 calc R
C3B C 0.4265(3) 0.88485(18) 0.85185(14) 0.0245(6) Uani 1 1 d .
C4B C 0.4538(3) 0.98258(19) 0.84031(17) 0.0315(6) Uani 1 1 d .
H4F H 0.4933 0.9919 0.8821 0.047 Uiso 1 1 calc R
H4E H 0.3706 1.0332 0.8423 0.047 Uiso 1 1 calc R
H4D H 0.5152 0.9863 0.7891 0.047 Uiso 1 1 calc R
C5B C 0.2971(3) 0.87629(18) 0.87704(14) 0.0217(5) Uani 1 1 d .
H5B H 0.2245 0.9326 0.8866 0.026 Uiso 1 1 calc R
C6B C 0.2752(2) 0.78510(17) 0.88808(13) 0.0200(5) Uani 1 1 d .
C7B C 0.1409(2) 0.76952(17) 0.91439(13) 0.0199(5) Uani 1 1 d .
N2B N 0.1413(2) 0.67512(14) 0.92927(11) 0.0218(5) Uani 1 1 d .
C12B C 0.0246(3) 0.65443(19) 0.95540(15) 0.0260(6) Uani 1 1 d .
H12B H 0.0241 0.5889 0.9685 0.031 Uiso 1 1 calc R
C11B C -0.0938(3) 0.72359(19) 0.96408(15) 0.0279(6) Uani 1 1 d .
H11B H -0.1743 0.7055 0.9818 0.034 Uiso 1 1 calc R
C9B C -0.0965(3) 0.8201(2) 0.94712(15) 0.0277(6) Uani 1 1 d .
C10B C -0.2233(3) 0.8985(2) 0.95398(19) 0.0402(7) Uani 1 1 d .
H10F H -0.2385 0.9181 0.9014 0.060 Uiso 1 1 calc R
H10E H -0.2177 0.9544 0.9789 0.060 Uiso 1 1 calc R
H10D H -0.2968 0.8743 0.9861 0.060 Uiso 1 1 calc R
C8B C 0.0252(3) 0.84215(18) 0.92296(14) 0.0241(6) Uani 1 1 d .
H8B H 0.0279 0.9077 0.9124 0.029 Uiso 1 1 calc R
Cu2 Cu 0.47756(3) 0.19970(2) 0.616213(16) 0.01927(9) Uani 1 1 d .
N1C N 0.39979(19) 0.07937(14) 0.64039(11) 0.0189(4) Uani 1 1 d .
C1C C 0.2816(2) 0.07482(18) 0.68584(14) 0.0224(5) Uani 1 1 d .
H1C H 0.2216 0.1324 0.7089 0.027 Uiso 1 1 calc R
C2C C 0.2434(3) -0.01007(18) 0.70051(14) 0.0247(6) Uani 1 1 d .
H2C H 0.1583 -0.0102 0.7326 0.030 Uiso 1 1 calc R
C3C C 0.3299(3) -0.09531(18) 0.66817(14) 0.0238(6) Uani 1 1 d .
C4C C 0.2924(3) -0.18896(19) 0.68191(16) 0.0332(6) Uani 1 1 d .
H4I H 0.3339 -0.2286 0.7220 0.050 Uiso 1 1 calc R
H4H H 0.3227 -0.2239 0.6327 0.050 Uiso 1 1 calc R
H4G H 0.1958 -0.1757 0.7000 0.050 Uiso 1 1 calc R
C5C C 0.4531(3) -0.09052(17) 0.62184(14) 0.0227(5) Uani 1 1 d .
H5C H 0.5153 -0.1474 0.5988 0.027 Uiso 1 1 calc R
C6C C 0.4853(2) -0.00259(17) 0.60918(13) 0.0197(5) Uani 1 1 d .
C7C C 0.6143(2) 0.00896(17) 0.56075(13) 0.0197(5) Uani 1 1 d .
N2C N 0.62926(19) 0.09905(14) 0.55839(11) 0.0195(4) Uani 1 1 d .
C12C C 0.7431(2) 0.11569(19) 0.51525(14) 0.0234(5) Uani 1 1 d .
H12C H 0.7534 0.1793 0.5131 0.028 Uiso 1 1 calc R
C11C C 0.8450(2) 0.04478(19) 0.47419(15) 0.0259(6) Uani 1 1 d .
H11C H 0.9243 0.0593 0.4448 0.031 Uiso 1 1 calc R
C9C C 0.8312(2) -0.04858(19) 0.47584(14) 0.0247(6) Uani 1 1 d .
C10C C 0.9402(3) -0.1284(2) 0.43280(16) 0.0326(6) Uani 1 1 d .
H10I H 0.9925 -0.1657 0.4690 0.049 Uiso 1 1 calc R
H10H H 0.9973 -0.1006 0.3894 0.049 Uiso 1 1 calc R
H10G H 0.9021 -0.1711 0.4117 0.049 Uiso 1 1 calc R
C8C C 0.7128(2) -0.06460(18) 0.51992(14) 0.0227(5) Uani 1 1 d .
H8C H 0.6994 -0.1272 0.5220 0.027 Uiso 1 1 calc R
N1D N 0.54451(19) 0.19107(14) 0.71862(11) 0.0194(4) Uani 1 1 d .
C1D C 0.6602(2) 0.13874(17) 0.73298(15) 0.0226(5) Uani 1 1 d .
H1D H 0.7249 0.1026 0.6915 0.027 Uiso 1 1 calc R
C2D C 0.6902(3) 0.13460(18) 0.80465(15) 0.0247(6) Uani 1 1 d .
H2D H 0.7741 0.0970 0.8120 0.030 Uiso 1 1 calc R
C3D C 0.5964(3) 0.18611(19) 0.86611(15) 0.0259(6) Uani 1 1 d .
C4D C 0.6231(3) 0.1849(2) 0.94563(16) 0.0393(7) Uani 1 1 d .
H4L H 0.5733 0.2466 0.9707 0.059 Uiso 1 1 calc R
H4K H 0.7181 0.1758 0.9399 0.059 Uiso 1 1 calc R
H4J H 0.5954 0.1317 0.9783 0.059 Uiso 1 1 calc R
C5D C 0.4752(2) 0.23916(18) 0.85201(14) 0.0229(5) Uani 1 1 d .
H5D H 0.4082 0.2745 0.8931 0.027 Uiso 1 1 calc R
C6D C 0.4519(2) 0.24059(17) 0.77818(14) 0.0194(5) Uani 1 1 d .
C7D C 0.3265(2) 0.29576(17) 0.75786(14) 0.0193(5) Uani 1 1 d .
N2D N 0.32304(19) 0.28904(14) 0.68263(11) 0.0197(4) Uani 1 1 d .
C12D C 0.2138(2) 0.33815(18) 0.65913(15) 0.0243(6) Uani 1 1 d .
H12D H 0.2118 0.3342 0.6060 0.029 Uiso 1 1 calc R
C11D C 0.1045(2) 0.39405(18) 0.70890(15) 0.0246(6) Uani 1 1 d .
H11D H 0.0290 0.4281 0.6899 0.029 Uiso 1 1 calc R
C9D C 0.1045(2) 0.40066(17) 0.78657(15) 0.0228(5) Uani 1 1 d .
C10D C -0.0131(3) 0.4587(2) 0.84361(16) 0.0310(6) Uani 1 1 d .
H10L H -0.0705 0.5060 0.8147 0.046 Uiso 1 1 calc R
H10K H 0.0168 0.4929 0.8777 0.046 Uiso 1 1 calc R
H10J H -0.0626 0.4154 0.8758 0.046 Uiso 1 1 calc R
C8D C 0.2195(2) 0.35073(17) 0.81044(15) 0.0226(5) Uani 1 1 d .
H8D H 0.2242 0.3546 0.8631 0.027 Uiso 1 1 calc R
B1E B 0.8692(3) 0.8738(2) 0.69417(19) 0.0313(7) Uani 1 1 d .
F1E F 0.8961(2) 0.81427(16) 0.75701(11) 0.0752(7) Uani 1 1 d .
F2E F 0.9109(2) 0.95567(15) 0.69074(15) 0.0776(7) Uani 1 1 d .
F3E F 0.73484(17) 0.89993(15) 0.70036(11) 0.0545(5) Uani 1 1 d .
F4E F 0.93443(17) 0.82353(12) 0.62482(9) 0.0406(4) Uani 1 1 d .
B1F B 0.9908(3) 0.8443(2) 0.13573(18) 0.0288(7) Uani 1 1 d .
F1F F 0.86024(16) 0.85754(14) 0.13245(11) 0.0511(5) Uani 1 1 d .
F2F F 0.99788(17) 0.83898(15) 0.21310(10) 0.0558(5) Uani 1 1 d .
F3F F 1.0332(2) 0.92120(13) 0.09793(14) 0.0692(6) Uani 1 1 d .
F4F F 1.07004(17) 0.75995(11) 0.09972(10) 0.0406(4) Uani 1 1 d .
C1G C 0.2332(3) 0.3272(2) 0.3878(2) 0.0464(8) Uani 1 1 d .
H1G1 H 0.3211 0.3176 0.3987 0.056 Uiso 1 1 calc R
H1G2 H 0.2228 0.2628 0.3809 0.056 Uiso 1 1 calc R
Cl1G Cl 0.22444(10) 0.39850(7) 0.30131(6) 0.0647(3) Uani 1 1 d .
Cl2G Cl 0.10868(10) 0.38349(9) 0.46743(6) 0.0722(3) Uani 1 1 d .
Cl2 Cl 0.47586(7) 0.30437(5) 0.50910(4) 0.03151(16) Uani 1 1 d .
Cl1 Cl 0.28449(7) 0.46181(4) 0.98202(4) 0.03132(16) Uani 1 1 d .

loop_
_atom_site_aniso_label
_atom_site_aniso_U_11
_atom_site_aniso_U_22
_atom_site_aniso_U_33
_atom_site_aniso_U_23
_atom_site_aniso_U_13
_atom_site_aniso_U_12
Cu1 0.02301(17) 0.01808(16) 0.02116(17) -0.00229(12) -0.00044(13) -0.00499(13)
N1A 0.0203(11) 0.0164(10) 0.0230(11) -0.0006(8) -0.0024(9) -0.0064(9)
C1A 0.0205(13) 0.0188(12) 0.0290(14) -0.0019(10) -0.0032(11) -0.0053(11)
C2A 0.0204(13) 0.0205(13) 0.0343(15) -0.0005(11) -0.0089(11) -0.0061(11)
C3A 0.0259(14) 0.0232(13) 0.0279(14) 0.0009(11) -0.0081(11) -0.0125(11)
C4A 0.0338(16) 0.0477(18) 0.0284(15) -0.0011(13) -0.0131(13) -0.0122(14)
C5A 0.0211(13) 0.0254(13) 0.0237(13) -0.0042(10) -0.0022(10) -0.0082(11)
C6A 0.0193(12) 0.0154(12) 0.0220(13) -0.0018(10) -0.0015(10) -0.0056(10)
C7A 0.0220(13) 0.0179(12) 0.0216(13) 0.0003(10) -0.0038(10) -0.0087(10)
N2A 0.0228(11) 0.0186(10) 0.0221(11) -0.0004(8) -0.0040(9) -0.0049(9)
C12A 0.0284(14) 0.0225(13) 0.0263(14) -0.0005(11) -0.0096(11) -0.0066(11)
C11A 0.0216(14) 0.0238(13) 0.0356(15) 0.0047(11) -0.0107(12) -0.0070(11)
C9A 0.0193(13) 0.0207(13) 0.0319(14) 0.0005(11) -0.0031(11) -0.0058(11)
C10A 0.0225(14) 0.0341(15) 0.0389(16) -0.0030(13) -0.0028(12) -0.0038(12)
C8A 0.0236(14) 0.0231(13) 0.0236(13) -0.0008(10) -0.0017(11) -0.0060(11)
N1B 0.0252(12) 0.0209(11) 0.0205(11) -0.0031(8) -0.0011(9) -0.0073(9)
C1B 0.0216(14) 0.0272(14) 0.0309(14) -0.0040(11) -0.0006(11) -0.0070(11)
C2B 0.0239(14) 0.0330(15) 0.0265(14) -0.0015(11) 0.0016(11) -0.0127(12)
C3B 0.0313(15) 0.0266(14) 0.0189(12) 0.0003(10) -0.0050(11) -0.0144(12)
C4B 0.0316(15) 0.0271(14) 0.0395(16) 0.0021(12) -0.0068(13) -0.0164(12)
C5B 0.0260(14) 0.0215(13) 0.0181(12) -0.0001(10) -0.0050(10) -0.0074(11)
C6B 0.0245(13) 0.0212(13) 0.0149(12) -0.0009(10) -0.0041(10) -0.0078(11)
C7B 0.0245(13) 0.0213(13) 0.0145(12) -0.0026(10) -0.0028(10) -0.0082(11)
N2B 0.0238(11) 0.0213(11) 0.0184(10) -0.0034(8) 0.0008(9) -0.0073(9)
C12B 0.0310(15) 0.0241(13) 0.0230(13) -0.0030(10) 0.0004(11) -0.0132(12)
C11B 0.0260(14) 0.0336(15) 0.0258(14) -0.0038(11) -0.0003(11) -0.0151(12)
C9B 0.0252(14) 0.0335(15) 0.0226(13) -0.0038(11) -0.0021(11) -0.0072(12)
C10B 0.0255(15) 0.0386(17) 0.0505(19) 0.0011(14) -0.0041(14) -0.0047(13)
C8B 0.0285(14) 0.0208(13) 0.0226(13) -0.0024(10) -0.0048(11) -0.0066(11)
Cu2 0.01771(16) 0.01904(16) 0.01956(16) -0.00493(12) -0.00227(12) -0.00307(12)
N1C 0.0190(10) 0.0195(10) 0.0194(10) -0.0037(8) -0.0049(8) -0.0056(9)
C1C 0.0197(13) 0.0253(13) 0.0217(13) -0.0038(10) -0.0044(10) -0.0046(11)
C2C 0.0244(14) 0.0298(14) 0.0205(13) 0.0007(11) -0.0035(11) -0.0108(12)
C3C 0.0292(14) 0.0253(13) 0.0203(13) 0.0015(10) -0.0082(11) -0.0115(11)
C4C 0.0436(17) 0.0292(15) 0.0299(15) 0.0006(12) -0.0059(13) -0.0180(13)
C5C 0.0290(14) 0.0181(12) 0.0208(13) -0.0013(10) -0.0083(11) -0.0038(11)
C6C 0.0211(13) 0.0226(13) 0.0169(12) -0.0018(10) -0.0079(10) -0.0047(11)
C7C 0.0196(13) 0.0234(13) 0.0158(12) -0.0001(10) -0.0070(10) -0.0032(10)
N2C 0.0184(11) 0.0204(10) 0.0188(10) -0.0040(8) -0.0039(8) -0.0032(9)
C12C 0.0224(13) 0.0261(13) 0.0224(13) -0.0035(10) -0.0046(11) -0.0076(11)
C11C 0.0191(13) 0.0344(15) 0.0230(13) -0.0021(11) -0.0040(11) -0.0061(12)
C9C 0.0216(13) 0.0304(14) 0.0192(13) -0.0047(11) -0.0081(10) 0.0017(11)
C10C 0.0242(14) 0.0353(16) 0.0319(15) -0.0099(12) -0.0025(12) 0.0012(12)
C8C 0.0259(14) 0.0197(12) 0.0220(13) -0.0012(10) -0.0093(11) -0.0023(11)
N1D 0.0205(11) 0.0185(10) 0.0203(10) -0.0027(8) -0.0046(9) -0.0063(9)
C1D 0.0211(13) 0.0193(12) 0.0266(13) -0.0049(10) -0.0026(11) -0.0058(11)
C2D 0.0223(13) 0.0228(13) 0.0304(14) 0.0008(11) -0.0086(11) -0.0067(11)
C3D 0.0291(14) 0.0279(14) 0.0229(13) 0.0011(11) -0.0064(11) -0.0118(12)
C4D 0.0366(17) 0.0539(19) 0.0255(15) -0.0036(13) -0.0107(13) -0.0057(15)
C5D 0.0242(14) 0.0247(13) 0.0204(13) -0.0019(10) -0.0033(10) -0.0091(11)
C6D 0.0205(13) 0.0163(12) 0.0217(13) -0.0015(10) -0.0017(10) -0.0084(10)
C7D 0.0219(13) 0.0167(12) 0.0214(12) -0.0032(10) -0.0030(10) -0.0096(10)
N2D 0.0188(11) 0.0177(10) 0.0221(11) -0.0059(8) -0.0035(9) -0.0034(9)
C12D 0.0239(14) 0.0226(13) 0.0269(14) -0.0034(11) -0.0080(11) -0.0044(11)
C11D 0.0187(13) 0.0225(13) 0.0315(14) -0.0027(11) -0.0059(11) -0.0034(11)
C9D 0.0212(13) 0.0189(12) 0.0284(14) -0.0053(10) 0.0000(11) -0.0093(11)
C10D 0.0239(14) 0.0312(15) 0.0332(15) -0.0111(12) 0.0019(12) -0.0045(12)
C8D 0.0237(13) 0.0230(13) 0.0214(13) -0.0039(10) -0.0017(10) -0.0092(11)
B1E 0.0270(17) 0.0280(16) 0.0340(18) -0.0021(14) -0.0044(14) -0.0021(14)
F1E 0.0862(17) 0.0740(15) 0.0354(11) -0.0023(10) -0.0200(11) 0.0304(13)
F2E 0.0522(13) 0.0511(13) 0.119(2) -0.0377(13) 0.0213(13) -0.0231(11)
F3E 0.0274(9) 0.0740(14) 0.0537(12) 0.0052(10) -0.0028(8) -0.0094(9)
F4E 0.0434(10) 0.0381(9) 0.0340(9) -0.0029(7) -0.0076(8) -0.0020(8)
B1F 0.0259(16) 0.0269(16) 0.0294(16) -0.0036(13) -0.0056(13) -0.0008(13)
F1F 0.0275(9) 0.0714(13) 0.0518(11) -0.0158(10) -0.0160(8) 0.0015(9)
F2F 0.0338(10) 0.0901(15) 0.0325(10) -0.0158(9) -0.0111(8) 0.0081(10)
F3F 0.0721(15) 0.0309(10) 0.0997(17) 0.0119(11) -0.0143(13) -0.0168(10)
F4F 0.0408(10) 0.0311(9) 0.0434(10) -0.0108(7) -0.0095(8) 0.0035(8)
C1G 0.0433(19) 0.0363(17) 0.065(2) 0.0017(16) -0.0251(17) -0.0092(15)
Cl1G 0.0579(6) 0.0512(5) 0.0632(6) 0.0142(4) 0.0087(5) -0.0075(4)
Cl2G 0.0509(6) 0.1268(10) 0.0473(5) -0.0102(6) -0.0141(4) -0.0322(6)
Cl2 0.0298(4) 0.0294(3) 0.0264(3) 0.0038(3) -0.0001(3) -0.0017(3)
Cl1 0.0386(4) 0.0231(3) 0.0261(3) 0.0024(3) 0.0014(3) -0.0083(3)

loop_
_atom_type_symbol
_atom_type_description
_atom_type_scat_dispersion_real
_atom_type_scat_dispersion_imag
_atom_type_scat_source
C C 0.0033 0.0016 'International Tables Vol C Tables 4.2.6.8 and 6.1.1.4'
H H 0.0000 0.0000 'International Tables Vol C Tables 4.2.6.8 and 6.1.1.4'
B B 0.0013 0.0007 'International Tables Vol C Tables 4.2.6.8 and 6.1.1.4'
Cl Cl 0.1484 0.1585 'International Tables Vol C Tables 4.2.6.8 and 6.1.1.4'
Cu Cu 0.3201 1.2651 'International Tables Vol C Tables 4.2.6.8 and 6.1.1.4'
F F 0.0171 0.0103 'International Tables Vol C Tables 4.2.6.8 and 6.1.1.4'
N N 0.0061 0.0033 'International Tables Vol C Tables 4.2.6.8 and 6.1.1.4'

loop_
_geom_angle_atom_site_label_1
_geom_angle_atom_site_label_2
_geom_angle_atom_site_label_3
_geom_angle
N2B Cu1 N2A 169.34(8)
N2B Cu1 N1B 79.64(8)
N2A Cu1 N1B 96.60(8)
N2B Cu1 N1A 91.78(8)
N2A Cu1 N1A 79.07(8)
N1B Cu1 N1A 100.97(8)
N2B Cu1 Cl1 96.57(6)
N2A Cu1 Cl1 93.08(6)
N1B Cu1 Cl1 135.48(6)
N1A Cu1 Cl1 123.54(6)
C1A N1A C6A 117.5(2)
C1A N1A Cu1 129.64(16)
C6A N1A Cu1 112.56(15)
N1A C1A C2A 123.0(2)
N1A C1A H1A 118.5
C2A C1A H1A 118.5
C3A C2A C1A 119.5(2)
C3A C2A H2A 120.3
C1A C2A H2A 120.3
C2A C3A C5A 117.5(2)
C2A C3A C4A 122.5(2)
C5A C3A C4A 120.0(2)
C3A C4A H4C 109.5
C3A C4A H4B 109.5
H4C C4A H4B 109.5
C3A C4A H4A 109.5
H4C C4A H4A 109.5
H4B C4A H4A 109.5
C6A C5A C3A 120.1(2)
C6A C5A H5A 120.0
C3A C5A H5A 120.0
N1A C6A C5A 122.4(2)
N1A C6A C7A 114.9(2)
C5A C6A C7A 122.8(2)
N2A C7A C8A 121.3(2)
N2A C7A C6A 116.2(2)
C8A C7A C6A 122.5(2)
C7A N2A C12A 118.4(2)
C7A N2A Cu1 117.10(16)
C12A N2A Cu1 124.47(17)
N2A C12A C11A 122.7(2)
N2A C12A H12A 118.6
C11A C12A H12A 118.6
C12A C11A C9A 119.6(2)
C12A C11A H11A 120.2
C9A C11A H11A 120.2
C11A C9A C8A 117.1(2)
C11A C9A C10A 122.7(2)
C8A C9A C10A 120.1(2)
C9A C10A H10C 109.5
C9A C10A H10B 109.5
H10C C10A H10B 109.5
C9A C10A H10A 109.5
H10C C10A H10A 109.5
H10B C10A H10A 109.5
C7A C8A C9A 120.9(2)
C7A C8A H8A 119.6
C9A C8A H8A 119.6
C6B N1B C1B 118.4(2)
C6B N1B Cu1 113.19(16)
C1B N1B Cu1 128.13(17)
N1B C1B C2B 122.6(2)
N1B C1B H1B 118.7
C2B C1B H1B 118.7
C1B C2B C3B 119.8(2)
C1B C2B H2B 120.1
C3B C2B H2B 120.1
C2B C3B C5B 117.6(2)
C2B C3B C4B 121.4(2)
C5B C3B C4B 121.0(2)
C3B C4B H4F 109.5
C3B C4B H4E 109.5
H4F C4B H4E 109.5
C3B C4B H4D 109.5
H4F C4B H4D 109.5
H4E C4B H4D 109.5
C6B C5B C3B 119.7(2)
C6B C5B H5B 120.2
C3B C5B H5B 120.2
N1B C6B C5B 122.0(2)
N1B C6B C7B 114.9(2)
C5B C6B C7B 123.1(2)
N2B C7B C8B 121.8(2)
N2B C7B C6B 113.9(2)
C8B C7B C6B 124.4(2)
C12B N2B C7B 118.0(2)
C12B N2B Cu1 124.42(17)
C7B N2B Cu1 115.90(16)
N2B C12B C11B 122.8(2)
N2B C12B H12B 118.6
C11B C12B H12B 118.6
C12B C11B C9B 120.1(2)
C12B C11B H11B 119.9
C9B C11B H11B 119.9
C11B C9B C8B 117.1(2)
C11B C9B C10B 122.3(2)
C8B C9B C10B 120.6(2)
C9B C10B H10F 109.5
C9B C10B H10E 109.5
H10F C10B H10E 109.5
C9B C10B H10D 109.5
H10F C10B H10D 109.5
H10E C10B H10D 109.5
C7B C8B C9B 120.2(2)
C7B C8B H8B 119.9
C9B C8B H8B 119.9
N2D Cu2 N2C 173.81(8)
N2D Cu2 N1D 79.94(8)
N2C Cu2 N1D 96.96(8)
N2D Cu2 N1C 95.45(8)
N2C Cu2 N1C 79.60(8)
N1D Cu2 N1C 97.96(8)
N2D Cu2 Cl2 92.77(6)
N2C Cu2 Cl2 93.21(6)
N1D Cu2 Cl2 134.28(6)
N1C Cu2 Cl2 127.73(6)
C1C N1C C6C 118.5(2)
C1C N1C Cu2 127.86(17)
C6C N1C Cu2 113.53(16)
N1C C1C C2C 122.7(2)
N1C C1C H1C 118.6
C2C C1C H1C 118.6
C1C C2C C3C 119.7(2)
C1C C2C H2C 120.2
C3C C2C H2C 120.2
C2C C3C C5C 117.4(2)
C2C C3C C4C 121.5(2)
C5C C3C C4C 121.0(2)
C3C C4C H4I 109.5
C3C C4C H4H 109.5
H4I C4C H4H 109.5
C3C C4C H4G 109.5
H4I C4C H4G 109.5
H4H C4C H4G 109.5
C6C C5C C3C 120.0(2)
C6C C5C H5C 120.0
C3C C5C H5C 120.0
N1C C6C C5C 121.7(2)
N1C C6C C7C 114.8(2)
C5C C6C C7C 123.5(2)
N2C C7C C8C 121.1(2)
N2C C7C C6C 114.8(2)
C8C C7C C6C 124.1(2)
C12C N2C C7C 118.5(2)
C12C N2C Cu2 124.29(17)
C7C N2C Cu2 117.21(16)
N2C C12C C11C 122.8(2)
N2C C12C H12C 118.6
C11C C12C H12C 118.6
C12C C11C C9C 119.5(2)
C12C C11C H11C 120.2
C9C C11C H11C 120.2
C8C C9C C11C 117.1(2)
C8C C9C C10C 121.5(2)
C11C C9C C10C 121.4(2)
C9C C10C H10I 109.5
C9C C10C H10H 109.5
H10I C10C H10H 109.5
C9C C10C H10G 109.5
H10I C10C H10G 109.5
H10H C10C H10G 109.5
C7C C8C C9C 121.0(2)
C7C C8C H8C 119.5
C9C C8C H8C 119.5
C1D N1D C6D 118.1(2)
C1D N1D Cu2 128.67(16)
C6D N1D Cu2 113.05(15)
N1D C1D C2D 123.4(2)
N1D C1D H1D 118.3
C2D C1D H1D 118.3
C1D C2D C3D 119.0(2)
C1D C2D H2D 120.5
C3D C2D H2D 120.5
C2D C3D C5D 117.8(2)
C2D C3D C4D 121.7(2)
C5D C3D C4D 120.4(2)
C3D C4D H4L 109.5
C3D C4D H4K 109.5
H4L C4D H4K 109.5
C3D C4D H4J 109.5
H4L C4D H4J 109.5
H4K C4D H4J 109.5
C6D C5D C3D 120.0(2)
C6D C5D H5D 120.0
C3D C5D H5D 120.0
N1D C6D C5D 121.5(2)
N1D C6D C7D 114.8(2)
C5D C6D C7D 123.6(2)
N2D C7D C8D 121.2(2)
N2D C7D C6D 115.0(2)
C8D C7D C6D 123.8(2)
C12D N2D C7D 118.7(2)
C12D N2D Cu2 124.34(17)
C7D N2D Cu2 116.86(16)
N2D C12D C11D 122.5(2)
N2D C12D H12D 118.7
C11D C12D H12D 118.7
C12D C11D C9D 119.9(2)
C12D C11D H11D 120.0
C9D C11D H11D 120.0
C11D C9D C8D 117.3(2)
C11D C9D C10D 122.1(2)
C8D C9D C10D 120.6(2)
C9D C10D H10L 109.5
C9D C10D H10K 109.5
H10L C10D H10K 109.5
C9D C10D H10J 109.5
H10L C10D H10J 109.5
H10K C10D H10J 109.5
C7D C8D C9D 120.3(2)
C7D C8D H8D 119.9
C9D C8D H8D 119.9
F1E B1E F2E 111.7(3)
F1E B1E F3E 109.1(3)
F2E B1E F3E 109.1(2)
F1E B1E F4E 109.0(2)
F2E B1E F4E 108.7(3)
F3E B1E F4E 109.2(3)
F3F B1F F2F 109.6(3)
F3F B1F F4F 109.5(2)
F2F B1F F4F 109.3(2)
F3F B1F F1F 108.7(2)
F2F B1F F1F 109.6(2)
F4F B1F F1F 110.2(2)
Cl1G C1G Cl2G 110.41(17)
Cl1G C1G H1G1 109.6
Cl2G C1G H1G1 109.6
Cl1G C1G H1G2 109.6
Cl2G C1G H1G2 109.6
H1G1 C1G H1G2 108.1

loop_
_geom_bond_atom_site_label_1
_geom_bond_atom_site_label_2
_geom_bond_distance
Cu1 N2B 1.981(2)
Cu1 N2A 2.001(2)
Cu1 N1B 2.082(2)
Cu1 N1A 2.154(2)
Cu1 Cl1 2.2770(7)
N1A C1A 1.341(3)
N1A C6A 1.349(3)
C1A C2A 1.386(4)
C1A H1A 0.9500
C2A C3A 1.379(4)
C2A H2A 0.9500
C3A C5A 1.394(4)
C3A C4A 1.496(4)
C4A H4C 0.9800
C4A H4B 0.9800
C4A H4A 0.9800
C5A C6A 1.376(3)
C5A H5A 0.9500
C6A C7A 1.484(3)
C7A N2A 1.347(3)
C7A C8A 1.377(3)
N2A C12A 1.347(3)
C12A C11A 1.376(4)
C12A H12A 0.9500
C11A C9A 1.388(4)
C11A H11A 0.9500
C9A C8A 1.392(4)
C9A C10A 1.500(4)
C10A H10C 0.9800
C10A H10B 0.9800
C10A H10A 0.9800
C8A H8A 0.9500
N1B C6B 1.342(3)
N1B C1B 1.346(3)
C1B C2B 1.373(4)
C1B H1B 0.9500
C2B C3B 1.386(4)
C2B H2B 0.9500
C3B C5B 1.395(4)
C3B C4B 1.503(3)
C4B H4F 0.9800
C4B H4E 0.9800
C4B H4D 0.9800
C5B C6B 1.386(3)
C5B H5B 0.9500
C6B C7B 1.485(3)
C7B N2B 1.357(3)
C7B C8B 1.370(3)
N2B C12B 1.338(3)
C12B C11B 1.365(4)
C12B H12B 0.9500
C11B C9B 1.385(4)
C11B H11B 0.9500
C9B C8B 1.396(4)
C9B C10B 1.495(4)
C10B H10F 0.9800
C10B H10E 0.9800
C10B H10D 0.9800
C8B H8B 0.9500
Cu2 N2D 1.9750(19)
Cu2 N2C 1.9811(19)
Cu2 N1D 2.0917(19)
Cu2 N1C 2.096(2)
Cu2 Cl2 2.2887(7)
N1C C1C 1.340(3)
N1C C6C 1.343(3)
C1C C2C 1.379(4)
C1C H1C 0.9500
C2C C3C 1.387(4)
C2C H2C 0.9500
C3C C5C 1.391(4)
C3C C4C 1.497(3)
C4C H4I 0.9800
C4C H4H 0.9800
C4C H4G 0.9800
C5C C6C 1.389(3)
C5C H5C 0.9500
C6C C7C 1.483(3)
C7C N2C 1.348(3)
C7C C8C 1.377(3)
N2C C12C 1.343(3)
C12C C11C 1.372(3)
C12C H12C 0.9500
C11C C9C 1.392(4)
C11C H11C 0.9500
C9C C8C 1.387(4)
C9C C10C 1.495(3)
C10C H10I 0.9800
C10C H10H 0.9800
C10C H10G 0.9800
C8C H8C 0.9500
N1D C1D 1.339(3)
N1D C6D 1.349(3)
C1D C2D 1.375(4)
C1D H1D 0.9500
C2D C3D 1.387(4)
C2D H2D 0.9500
C3D C5D 1.390(4)
C3D C4D 1.499(4)
C4D H4L 0.9800
C4D H4K 0.9800
C4D H4J 0.9800
C5D C6D 1.384(3)
C5D H5D 0.9500
C6D C7D 1.478(3)
C7D N2D 1.349(3)
C7D C8D 1.380(3)
N2D C12D 1.338(3)
C12D C11D 1.373(3)
C12D H12D 0.9500
C11D C9D 1.381(4)
C11D H11D 0.9500
C9D C8D 1.396(4)
C9D C10D 1.496(3)
C10D H10L 0.9800
C10D H10K 0.9800
C10D H10J 0.9800
C8D H8D 0.9500
B1E F1E 1.367(4)
B1E F2E 1.370(4)
B1E F3E 1.376(4)
B1E F4E 1.400(4)
B1F F3F 1.364(4)
B1F F2F 1.377(4)
B1F F4F 1.378(3)
B1F F1F 1.390(4)
C1G Cl1G 1.754(3)
C1G Cl2G 1.755(4)
C1G H1G1 0.9900
C1G H1G2 0.9900
